data_4318640
loop_
_publ_author_name
'Richard E. Sykora'
'Steven M. McDaniel'
'Daniel M. Wells'
'Thomas E. Albrecht-Schmitt'

_publ_contact_author
;
Prof. Thomas E. Albrecht-Schmitt 
179 Chemistry Building
Department of Chemistry
Auburn University, AL
36849
;
_publ_contact_author_email ' albreth@auburn.edu '
_publ_contact_author_fax ' 334 844 6959 '
_publ_contact_author_phone ' 334 844 6948 '
_publ_section_title
;
 Mixed-Metal Uranium(VI) Iodates: Hydrothermal Syntheses, Structures, and
 Reactivity of Rb[UO2(CrO4)(IO3)(H2O)], A2[UO2(CrO4)(IO3)2] (A = K, Rb,
 Cs), and K2[UO2(MoO4)(IO3)2]
;
_journal_name_full 'Inorganic Chemistry'
_journal_page_first 5126
_journal_page_last 5132
_journal_paper_doi 10.1021/ic025773y
_journal_volume 41
_journal_year 2002
_chemical_formula_sum 'Cr I2 O12 Rb2 U'
_chemical_formula_weight 906.77
_chemical_name_systematic
; 
 ? 
;
_space_group_IT_number 14
_symmetry_cell_setting monoclinic
_symmetry_space_group_name_Hall '-P 2ybc'
_symmetry_space_group_name_H-M 'P 1 21/c 1'
_atom_sites_solution_hydrogens na
_atom_sites_solution_primary direct
_atom_sites_solution_secondary difmap
_audit_creation_method SHELXL-97
_cell_angle_alpha 90.00
_cell_angle_beta 108.1730(10)
_cell_angle_gamma 90.00
_cell_formula_units_Z 4
_cell_length_a 11.3463(6)
_cell_length_b 7.3263(4)
_cell_length_c 15.9332(8)
_cell_measurement_reflns_used all
_cell_measurement_temperature 193(2)
_cell_measurement_theta_max 28.32
_cell_measurement_theta_min 1.89
_cell_volume 1258.40(11)
_computing_cell_refinement 'SMART, SAINT'
_computing_data_collection SMART
_computing_data_reduction SAINT
_computing_molecular_graphics 'SHELXP-97 (Sheldrick, 1997)'
_computing_publication_material 'SHELXCIF-97 (Sheldrick, 1997)'
_computing_structure_refinement 'SHELXL-97 (Sheldrick, 1997)'
_computing_structure_solution 'SHELXS-97 (Sheldrick, 1990)'
_diffrn_ambient_temperature 193(2)
_diffrn_measured_fraction_theta_full 0.999
_diffrn_measured_fraction_theta_max 0.999
_diffrn_measurement_device_type 'Bruker APEX'
_diffrn_measurement_method '0.3 wide w/ exposures'
_diffrn_radiation_monochromator graphite
_diffrn_radiation_source 'fine-focus sealed tube'
_diffrn_radiation_type MoK\a
_diffrn_radiation_wavelength 0.71073
_diffrn_reflns_av_R_equivalents 0.0357
_diffrn_reflns_av_sigmaI/netI 0.0374
_diffrn_reflns_limit_h_max 15
_diffrn_reflns_limit_h_min -15
_diffrn_reflns_limit_k_max 9
_diffrn_reflns_limit_k_min -9
_diffrn_reflns_limit_l_max 21
_diffrn_reflns_limit_l_min -21
_diffrn_reflns_number 12327
_diffrn_reflns_theta_full 28.32
_diffrn_reflns_theta_max 28.32
_diffrn_reflns_theta_min 1.89
_diffrn_standards_decay_% 0
_diffrn_standards_interval_count na
_diffrn_standards_interval_time na
_diffrn_standards_number na
_exptl_absorpt_coefficient_mu 26.360
_exptl_absorpt_correction_T_max '0.789514 ratio of min/max'
_exptl_absorpt_correction_T_min '0.789514 ratio of min/max'
_exptl_absorpt_correction_type 'analytical, multiscan (SADABS)'
_exptl_crystal_colour golden
_exptl_crystal_density_diffrn 4.786
_exptl_crystal_density_meas ?
_exptl_crystal_density_method 'not measured'
_exptl_crystal_description prism
_exptl_crystal_F_000 1568
_exptl_crystal_size_max 0.305
_exptl_crystal_size_mid 0.042
_exptl_crystal_size_min 0.038
_refine_diff_density_max 2.405
_refine_diff_density_min -1.332
_refine_diff_density_rms 0.257
_refine_ls_extinction_coef 0.00000(4)
_refine_ls_extinction_expression Fc^*^=kFc[1+0.001xFc^2^\l^3^/sin(2\q)]^-1/4^
_refine_ls_extinction_method SHELXL
_refine_ls_goodness_of_fit_ref 1.096
_refine_ls_hydrogen_treatment mixed
_refine_ls_matrix_type full
_refine_ls_number_parameters 164
_refine_ls_number_reflns 3126
_refine_ls_number_restraints 0
_refine_ls_restrained_S_all 1.096
_refine_ls_R_factor_all 0.0264
_refine_ls_R_factor_gt 0.0242
_refine_ls_shift/su_max 0.516
_refine_ls_shift/su_mean 0.003
_refine_ls_structure_factor_coef Fsqd
_refine_ls_weighting_details 'calc w=1/[\s^2^(Fo^2^)+(0.0225P)^2^+3.7537P] where P=(Fo^2^+2Fc^2^)/3'
_refine_ls_weighting_scheme calc
_refine_ls_wR_factor_gt 0.0613
_refine_ls_wR_factor_ref 0.0622
_reflns_number_gt 2938
_reflns_number_total 3126
_reflns_threshold_expression >2sigma(I)
_cod_data_source_file ic025773y_s1_3.cif
_cod_data_source_block 3
_cod_depositor_comments
;
The following automatic conversions were performed:

'_exptl_crystal_density_meas' value 'nm' was changed to '?' - the
value is perceived as not measured.

Automatic conversion script
Id: cif_fix_values 3008 2015-01-20 13:52:24Z robertas 
;
_cod_database_code 4318640

loop_
_symmetry_equiv_pos_as_xyz
'x, y, z'
'-x, y+1/2, -z+1/2'
'-x, -y, -z'
'x, -y-1/2, z-1/2'

loop_
_atom_site_label
_atom_site_type_symbol
_atom_site_fract_x
_atom_site_fract_y
_atom_site_fract_z
_atom_site_U_iso_or_equiv
_atom_site_adp_type
_atom_site_occupancy
_atom_site_symmetry_multiplicity
_atom_site_calc_flag
_atom_site_refinement_flags
_atom_site_disorder_assembly
_atom_site_disorder_group
U1 U 0.164973(17) 0.51284(2) -0.132364(12) 0.01168(7) Uani 1 1 d . . .
Cr1 Cr -0.07478(8) 0.26132(10) -0.05239(6) 0.01343(17) Uani 1 1 d . . .
I1 I 0.16679(3) 0.01711(4) -0.10682(2) 0.01231(9) Uani 1 1 d . . .
I2 I 0.39760(3) 0.71512(4) -0.22505(2) 0.01530(9) Uani 1 1 d . . .
Rb1 Rb 0.25278(5) 0.25192(7) 0.14004(4) 0.02261(13) Uani 1 1 d . . .
Rb2 Rb 0.50241(5) 0.75465(7) 0.05761(4) 0.02235(12) Uani 1 1 d . . .
O1 O 0.0683(4) 0.3139(5) -0.0594(3) 0.0173(7) Uani 1 1 d . . .
O2 O -0.0759(4) 0.2896(5) 0.0533(3) 0.0187(8) Uani 1 1 d . . .
O3 O -0.0989(4) 0.0503(5) -0.0795(3) 0.0213(8) Uani 1 1 d . . .
O4 O -0.1820(4) 0.3803(5) -0.1186(3) 0.0264(9) Uani 1 1 d . . .
O5 O 0.2132(4) 0.2027(5) -0.1665(3) 0.0167(8) Uani 1 1 d . . .
O6 O 0.2133(4) -0.1762(5) -0.1620(3) 0.0170(8) Uani 1 1 d . . .
O7 O 0.2956(4) 0.0238(5) -0.0086(3) 0.0221(9) Uani 1 1 d . . .
O8 O 0.2986(4) 0.5208(5) -0.2198(3) 0.0192(8) Uani 1 1 d . . .
O9 O 0.4921(4) 0.6033(6) -0.2814(3) 0.0252(9) Uani 1 1 d . . .
O10 O 0.5004(4) 0.7151(7) -0.1157(3) 0.0352(11) Uani 1 1 d . . .
O11 O 0.0313(4) 0.5188(5) -0.2273(3) 0.0193(8) Uani 1 1 d . . .
O12 O 0.2983(4) 0.5046(4) -0.0369(3) 0.0156(8) Uani 1 1 d . . .

loop_
_atom_site_aniso_label
_atom_site_aniso_U_11
_atom_site_aniso_U_22
_atom_site_aniso_U_33
_atom_site_aniso_U_23
_atom_site_aniso_U_13
_atom_site_aniso_U_12
U1 0.01548(11) 0.00570(10) 0.01490(11) -0.00009(6) 0.00628(8) -0.00039(6)
Cr1 0.0170(4) 0.0081(3) 0.0171(4) -0.0002(3) 0.0080(3) 0.0002(3)
I1 0.01627(17) 0.00524(14) 0.01682(17) -0.00031(10) 0.00719(13) -0.00037(10)
I2 0.01808(17) 0.01354(16) 0.01574(16) 0.00132(11) 0.00737(13) -0.00145(11)
Rb1 0.0265(3) 0.0130(2) 0.0260(3) 0.00098(19) 0.0047(2) -0.00339(19)
Rb2 0.0228(3) 0.0253(3) 0.0200(3) -0.0039(2) 0.0081(2) 0.0003(2)
O1 0.0217(19) 0.0101(16) 0.0234(19) 0.0005(14) 0.0119(16) -0.0030(14)
O2 0.027(2) 0.0144(18) 0.0185(18) 0.0002(14) 0.0137(17) 0.0018(15)
O3 0.027(2) 0.0118(17) 0.029(2) -0.0063(16) 0.0131(18) -0.0027(16)
O4 0.034(2) 0.020(2) 0.025(2) 0.0029(16) 0.0076(19) 0.0088(18)
O5 0.025(2) 0.0064(16) 0.0243(19) 0.0010(14) 0.0151(17) -0.0001(14)
O6 0.025(2) 0.0054(15) 0.0240(19) -0.0013(14) 0.0134(17) 0.0002(14)
O7 0.020(2) 0.022(2) 0.020(2) 0.0001(15) 0.0007(17) -0.0025(16)
O8 0.026(2) 0.0105(17) 0.026(2) -0.0050(14) 0.0151(18) -0.0026(14)
O9 0.032(2) 0.022(2) 0.030(2) 0.0033(17) 0.0213(19) 0.0054(17)
O10 0.027(2) 0.059(3) 0.016(2) 0.001(2) 0.0017(19) -0.010(2)
O11 0.0169(19) 0.0159(19) 0.022(2) 0.0002(14) 0.0015(16) -0.0019(14)
O12 0.0160(19) 0.0147(18) 0.0157(19) -0.0010(13) 0.0042(15) -0.0010(13)

loop_
_atom_type_symbol
_atom_type_description
_atom_type_scat_dispersion_real
_atom_type_scat_dispersion_imag
_atom_type_scat_source
O O 0.0106 0.0060 'International Tables Vol C Tables 4.2.6.8 and 6.1.1.4'
Cr Cr 0.3209 0.6236 'International Tables Vol C Tables 4.2.6.8 and 6.1.1.4'
Rb Rb -0.9393 2.9676 'International Tables Vol C Tables 4.2.6.8 and 6.1.1.4'
I I -0.4742 1.8119 'International Tables Vol C Tables 4.2.6.8 and 6.1.1.4'
U U -9.6767 9.6646 'International Tables Vol C Tables 4.2.6.8 and 6.1.1.4'

loop_
_geom_angle_atom_site_label_1
_geom_angle_atom_site_label_2
_geom_angle_atom_site_label_3
_geom_angle
_geom_angle_site_symmetry_1
_geom_angle_site_symmetry_3
_geom_angle_publ_flag
O11 U1 O12 179.38(17) . . ?
O11 U1 O1 91.74(16) . . ?
O12 U1 O1 87.69(15) . . ?
O11 U1 O2 92.63(17) . 3_565 ?
O12 U1 O2 87.48(16) . 3_565 ?
O1 U1 O2 76.72(14) . 3_565 ?
O11 U1 O8 91.82(17) . . ?
O12 U1 O8 88.49(17) . . ?
O1 U1 O8 142.79(12) . . ?
O2 U1 O8 140.03(12) 3_565 . ?
O11 U1 O6 89.78(15) . 1_565 ?
O12 U1 O6 90.84(14) . 1_565 ?
O1 U1 O6 148.42(13) . 1_565 ?
O2 U1 O6 71.70(13) 3_565 1_565 ?
O8 U1 O6 68.62(12) . 1_565 ?
O11 U1 O5 91.40(15) . . ?
O12 U1 O5 88.19(14) . . ?
O1 U1 O5 72.71(12) . . ?
O2 U1 O5 149.27(13) 3_565 . ?
O8 U1 O5 70.17(12) . . ?
O6 U1 O5 138.79(13) 1_565 . ?
O11 U1 Rb2 136.48(13) . 3_665 ?
O12 U1 Rb2 43.37(12) . 3_665 ?
O1 U1 Rb2 95.16(9) . 3_665 ?
O2 U1 Rb2 130.77(10) 3_565 3_665 ?
O8 U1 Rb2 58.57(10) . 3_665 ?
O6 U1 Rb2 105.24(9) 1_565 3_665 ?
O5 U1 Rb2 50.71(9) . 3_665 ?
O11 U1 Rb2 153.57(12) . . ?
O12 U1 Rb2 27.04(11) . . ?
O1 U1 Rb2 110.36(10) . . ?
O2 U1 Rb2 79.16(10) 3_565 . ?
O8 U1 Rb2 79.42(10) . . ?
O6 U1 Rb2 63.80(9) 1_565 . ?
O5 U1 Rb2 108.53(9) . . ?
Rb2 U1 Rb2 58.078(13) 3_665 . ?
O11 U1 Rb1 70.64(14) . 4_565 ?
O12 U1 Rb1 109.36(12) . 4_565 ?
O1 U1 Rb1 112.87(9) . 4_565 ?
O2 U1 Rb1 160.40(10) 3_565 4_565 ?
O8 U1 Rb1 35.71(9) . 4_565 ?
O6 U1 Rb1 97.36(9) 1_565 4_565 ?
O5 U1 Rb1 45.21(9) . 4_565 ?
Rb2 U1 Rb1 67.097(11) 3_665 4_565 ?
Rb2 U1 Rb1 111.189(11) . 4_565 ?
O11 U1 Rb1 134.08(13) . . ?
O12 U1 Rb1 45.38(12) . . ?
O1 U1 Rb1 42.52(10) . . ?
O2 U1 Rb1 75.53(9) 3_565 . ?
O8 U1 Rb1 125.65(10) . . ?
O6 U1 Rb1 125.72(9) 1_565 . ?
O5 U1 Rb1 79.86(9) . . ?
Rb2 U1 Rb1 67.275(11) 3_665 . ?
Rb2 U1 Rb1 68.440(11) . . ?
Rb1 U1 Rb1 123.372(8) 4_565 . ?
O4 Cr1 O3 108.5(2) . . ?
O4 Cr1 O2 110.4(2) . . ?
O3 Cr1 O2 109.3(2) . . ?
O4 Cr1 O1 112.2(2) . . ?
O3 Cr1 O1 106.60(19) . . ?
O2 Cr1 O1 109.8(2) . . ?
O4 Cr1 Rb1 147.86(16) . . ?
O3 Cr1 Rb1 103.21(15) . . ?
O2 Cr1 Rb1 62.41(14) . . ?
O1 Cr1 Rb1 51.72(13) . . ?
O4 Cr1 Rb1 27.42(15) . 3_565 ?
O3 Cr1 Rb1 135.86(16) . 3_565 ?
O2 Cr1 Rb1 94.36(13) . 3_565 ?
O1 Cr1 Rb1 99.11(13) . 3_565 ?
Rb1 Cr1 Rb1 120.85(2) . 3_565 ?
O7 I1 O5 98.40(18) . . ?
O7 I1 O6 99.38(18) . . ?
O5 I1 O6 98.78(17) . . ?
O7 I1 Rb2 49.12(14) . 3_665 ?
O5 I1 Rb2 51.65(13) . 3_665 ?
O6 I1 Rb2 91.38(12) . 3_665 ?
O7 I1 Rb1 42.57(14) . . ?
O5 I1 Rb1 99.49(12) . . ?
O6 I1 Rb1 139.79(12) . . ?
Rb2 I1 Rb1 72.960(12) 3_665 . ?
O10 I2 O9 100.3(2) . . ?
O10 I2 O8 100.4(2) . . ?
O9 I2 O8 97.94(18) . . ?
O10 I2 Rb1 49.51(15) . 3_665 ?
O9 I2 Rb1 58.99(14) . 3_665 ?
O8 I2 Rb1 128.57(13) . 3_665 ?
O10 I2 Rb2 124.71(15) . 4_575 ?
O9 I2 Rb2 37.64(13) . 4_575 ?
O8 I2 Rb2 115.73(13) . 4_575 ?
Rb1 I2 Rb2 75.205(14) 3_665 4_575 ?
O10 I2 Rb1 123.33(17) . 4_565 ?
O9 I2 Rb1 64.00(14) . 4_565 ?
O8 I2 Rb1 39.12(12) . 4_565 ?
Rb1 I2 Rb1 116.444(14) 3_665 4_565 ?
Rb2 I2 Rb1 76.782(13) 4_575 4_565 ?
O10 I2 Rb2 54.66(17) . 3_665 ?
O9 I2 Rb2 82.05(13) . 3_665 ?
O8 I2 Rb2 52.71(13) . 3_665 ?
Rb1 I2 Rb2 77.505(13) 3_665 3_665 ?
Rb2 I2 Rb2 119.382(14) 4_575 3_665 ?
Rb1 I2 Rb2 68.977(12) 4_565 3_665 ?
O10 I2 Rb2 23.81(16) . . ?
O9 I2 Rb2 122.80(14) . . ?
O8 I2 Rb2 88.73(13) . . ?
Rb1 I2 Rb2 72.744(13) 3_665 . ?
Rb2 I2 Rb2 147.536(17) 4_575 . ?
Rb1 I2 Rb2 122.717(13) 4_565 . ?
Rb2 I2 Rb2 57.876(13) 3_665 . ?
O3 Rb1 O4 126.48(12) 3 3_565 ?
O3 Rb1 O8 70.45(12) 3 4_566 ?
O4 Rb1 O8 136.66(12) 3_565 4_566 ?
O3 Rb1 O10 122.31(13) 3 3_665 ?
O4 Rb1 O10 98.79(14) 3_565 3_665 ?
O8 Rb1 O10 101.89(12) 4_566 3_665 ?
O3 Rb1 O7 62.19(11) 3 . ?
O4 Rb1 O7 122.67(12) 3_565 . ?
O8 Rb1 O7 100.65(11) 4_566 . ?
O10 Rb1 O7 63.71(12) 3_665 . ?
O3 Rb1 O9 145.51(11) 3 3_665 ?
O4 Rb1 O9 85.98(12) 3_565 3_665 ?
O8 Rb1 O9 77.58(11) 4_566 3_665 ?
O10 Rb1 O9 52.19(11) 3_665 3_665 ?
O7 Rb1 O9 113.19(11) . 3_665 ?
O3 Rb1 O1 68.33(11) 3 . ?
O4 Rb1 O1 70.93(11) 3_565 . ?
O8 Rb1 O1 138.69(11) 4_566 . ?
O10 Rb1 O1 102.03(11) 3_665 . ?
O7 Rb1 O1 61.84(10) . . ?
O9 Rb1 O1 142.93(10) 3_665 . ?
O3 Rb1 O5 98.70(11) 3 4_566 ?
O4 Rb1 O5 84.19(11) 3_565 4_566 ?
O8 Rb1 O5 52.58(10) 4_566 4_566 ?
O10 Rb1 O5 122.01(11) 3_665 4_566 ?
O7 Rb1 O5 152.59(10) . 4_566 ?
O9 Rb1 O5 70.53(9) 3_665 4_566 ?
O1 Rb1 O5 132.29(10) . 4_566 ?
O3 Rb1 O12 111.66(10) 3 . ?
O4 Rb1 O12 60.53(11) 3_565 . ?
O8 Rb1 O12 158.55(10) 4_566 . ?
O10 Rb1 O12 58.23(11) 3_665 . ?
O7 Rb1 O12 64.62(10) . . ?
O9 Rb1 O12 93.55(9) 3_665 . ?
O1 Rb1 O12 50.01(9) . . ?
O5 Rb1 O12 142.63(8) 4_566 . ?
O3 Rb1 O2 57.46(10) 3 . ?
O4 Rb1 O2 69.66(11) 3_565 . ?
O8 Rb1 O2 105.38(10) 4_566 . ?
O10 Rb1 O2 149.73(10) 3_665 . ?
O7 Rb1 O2 98.15(10) . . ?
O9 Rb1 O2 147.61(9) 3_665 . ?
O1 Rb1 O2 48.06(9) . . ?
O5 Rb1 O2 85.58(9) 4_566 . ?
O12 Rb1 O2 92.61(9) . . ?
O3 Rb1 I2 130.28(8) 3 3_665 ?
O4 Rb1 I2 102.20(9) 3_565 3_665 ?
O8 Rb1 I2 81.53(8) 4_566 3_665 ?
O10 Rb1 I2 27.08(8) 3_665 3_665 ?
O7 Rb1 I2 84.83(8) . 3_665 ?
O9 Rb1 I2 28.36(7) 3_665 3_665 ?
O1 Rb1 I2 128.78(7) . 3_665 ?
O5 Rb1 I2 95.34(7) 4_566 3_665 ?
O12 Rb1 I2 81.64(7) . 3_665 ?
O2 Rb1 I2 171.71(6) . 3_665 ?
O3 Rb1 Cr1 54.60(9) 3 . ?
O4 Rb1 Cr1 74.24(9) 3_565 . ?
O8 Rb1 Cr1 119.85(8) 4_566 . ?
O10 Rb1 Cr1 126.03(9) 3_665 . ?
O7 Rb1 Cr1 75.57(8) . . ?
O9 Rb1 Cr1 159.80(8) 3_665 . ?
O1 Rb1 Cr1 24.36(7) . . ?
O5 Rb1 Cr1 110.61(7) 4_566 . ?
O12 Rb1 Cr1 73.33(7) . . ?
O2 Rb1 Cr1 25.04(6) . . ?
I2 Rb1 Cr1 153.02(2) 3_665 . ?
O10 Rb2 O9 163.97(14) . 4_576 ?
O10 Rb2 O12 70.55(12) . . ?
O9 Rb2 O12 116.41(11) 4_576 . ?
O10 Rb2 O7 87.46(14) . 1_565 ?
O9 Rb2 O7 79.99(12) 4_576 1_565 ?
O12 Rb2 O7 79.99(11) . 1_565 ?
O10 Rb2 O12 66.60(13) . 3_665 ?
O9 Rb2 O12 125.03(12) 4_576 3_665 ?
O12 Rb2 O12 92.76(10) . 3_665 ?
O7 Rb2 O12 153.97(11) 1_565 3_665 ?
O10 Rb2 O7 65.20(12) . 3_665 ?
O9 Rb2 O7 106.32(11) 4_576 3_665 ?
O12 Rb2 O7 135.74(11) . 3_665 ?
O7 Rb2 O7 97.24(11) 1_565 3_665 ?
O12 Rb2 O7 70.58(10) 3_665 3_665 ?
O10 Rb2 O5 104.28(12) . 3_665 ?
O9 Rb2 O5 77.78(11) 4_576 3_665 ?
O12 Rb2 O5 147.06(10) . 3_665 ?
O7 Rb2 O5 132.91(10) 1_565 3_665 ?
O12 Rb2 O5 57.13(10) 3_665 3_665 ?
O7 Rb2 O5 51.64(10) 3_665 3_665 ?
O10 Rb2 O8 118.66(13) . 3_665 ?
O9 Rb2 O8 74.89(11) 4_576 3_665 ?
O12 Rb2 O8 103.92(9) . 3_665 ?
O7 Rb2 O8 153.58(11) 1_565 3_665 ?
O12 Rb2 O8 52.43(10) 3_665 3_665 ?
O7 Rb2 O8 97.52(10) 3_665 3_665 ?
O5 Rb2 O8 48.62(9) 3_665 3_665 ?
O10 Rb2 O10 99.21(11) . 3_665 ?
O9 Rb2 O10 96.57(11) 4_576 3_665 ?
O12 Rb2 O10 57.82(10) . 3_665 ?
O7 Rb2 O10 131.11(11) 1_565 3_665 ?
O12 Rb2 O10 59.60(10) 3_665 3_665 ?
O7 Rb2 O10 129.62(11) 3_665 3_665 ?
O5 Rb2 O10 92.47(10) 3_665 3_665 ?
O8 Rb2 O10 46.11(9) 3_665 3_665 ?
O10 Rb2 I1 87.37(10) . 3_665 ?
O9 Rb2 I1 88.25(8) 4_576 3_665 ?
O12 Rb2 I1 154.53(8) . 3_665 ?
O7 Rb2 I1 112.47(8) 1_565 3_665 ?
O12 Rb2 I1 66.11(7) 3_665 3_665 ?
O7 Rb2 I1 25.69(8) 3_665 3_665 ?
O5 Rb2 I1 26.92(6) 3_665 3_665 ?
O8 Rb2 I1 75.14(6) 3_665 3_665 ?
O10 Rb2 I1 116.17(8) 3_665 3_665 ?
O10 Rb2 I2 162.95(10) . 4_576 ?
O9 Rb2 I2 23.04(8) 4_576 4_576 ?
O12 Rb2 I2 94.47(8) . 4_576 ?
O7 Rb2 I2 81.76(9) 1_565 4_576 ?
O12 Rb2 I2 123.95(7) 3_665 4_576 ?
O7 Rb2 I2 129.14(8) 3_665 4_576 ?
O5 Rb2 I2 92.72(7) 3_665 4_576 ?
O8 Rb2 I2 71.92(7) 3_665 4_576 ?
O10 Rb2 I2 78.44(8) 3_665 4_576 ?
I1 Rb2 I2 108.935(14) 3_665 4_576 ?
O10 Rb2 Rb2 69.16(11) . 3_675 ?
O9 Rb2 Rb2 94.99(9) 4_576 3_675 ?
O12 Rb2 Rb2 114.95(7) . 3_675 ?
O7 Rb2 Rb2 49.76(8) 1_565 3_675 ?
O12 Rb2 Rb2 114.32(7) 3_665 3_675 ?
O7 Rb2 Rb2 47.48(8) 3_665 3_675 ?
O5 Rb2 Rb2 91.62(7) 3_665 3_675 ?
O8 Rb2 Rb2 140.01(7) 3_665 3_675 ?
O10 Rb2 Rb2 168.32(8) 3_665 3_675 ?
I1 Rb2 Rb2 65.831(16) 3_665 3_675 ?
I2 Rb2 Rb2 112.29(2) 4_576 3_675 ?
Cr1 O1 U1 140.9(2) . . ?
Cr1 O1 Rb1 103.92(16) . . ?
U1 O1 Rb1 108.33(13) . . ?
Cr1 O2 U1 138.1(2) . 3_565 ?
Cr1 O2 Rb1 92.56(16) . . ?
U1 O2 Rb1 114.45(14) 3_565 . ?
Cr1 O3 Rb1 152.9(2) . 3 ?
Cr1 O4 Rb1 137.4(2) . 3_565 ?
I1 O5 U1 117.13(17) . . ?
I1 O5 Rb2 101.43(15) . 3_665 ?
U1 O5 Rb2 92.71(12) . 3_665 ?
I1 O5 Rb1 135.46(17) . 4_565 ?
U1 O5 Rb1 102.83(12) . 4_565 ?
Rb2 O5 Rb1 95.19(10) 3_665 4_565 ?
I1 O6 U1 121.14(18) . 1_545 ?
I1 O7 Rb2 129.11(19) . 1_545 ?
I1 O7 Rb1 114.27(19) . . ?
Rb2 O7 Rb1 112.54(13) 1_545 . ?
I1 O7 Rb2 105.19(18) . 3_665 ?
Rb2 O7 Rb2 82.76(11) 1_545 3_665 ?
Rb1 O7 Rb2 102.55(11) . 3_665 ?
I2 O8 U1 124.22(18) . . ?
I2 O8 Rb1 117.58(18) . 4_565 ?
U1 O8 Rb1 116.16(14) . 4_565 ?
I2 O8 Rb2 102.64(17) . 3_665 ?
U1 O8 Rb2 86.26(12) . 3_665 ?
Rb1 O8 Rb2 95.19(10) 4_565 3_665 ?
I2 O9 Rb2 119.32(19) . 4_575 ?
I2 O9 Rb1 92.65(16) . 3_665 ?
Rb2 O9 Rb1 103.37(12) 4_575 3_665 ?
I2 O10 Rb2 141.2(2) . . ?
I2 O10 Rb1 103.41(19) . 3_665 ?
Rb2 O10 Rb1 114.13(15) . 3_665 ?
I2 O10 Rb2 101.49(19) . 3_665 ?
Rb2 O10 Rb2 80.79(11) . 3_665 ?
Rb1 O10 Rb2 101.45(14) 3_665 3_665 ?
U1 O12 Rb2 137.14(16) . . ?
U1 O12 Rb2 112.98(16) . 3_665 ?
Rb2 O12 Rb2 87.24(10) . 3_665 ?
U1 O12 Rb1 113.67(16) . . ?
Rb2 O12 Rb1 101.70(11) . . ?
Rb2 O12 Rb1 93.31(9) 3_665 . ?

loop_
_geom_bond_atom_site_label_1
_geom_bond_atom_site_label_2
_geom_bond_distance
_geom_bond_site_symmetry_2
_geom_bond_publ_flag
U1 O11 1.777(4) . ?
U1 O12 1.780(4) . ?
U1 O1 2.340(4) . ?
U1 O2 2.345(4) 3_565 ?
U1 O8 2.359(4) . ?
U1 O6 2.424(4) 1_565 ?
U1 O5 2.438(4) . ?
U1 Rb2 4.0863(6) 3_665 ?
U1 Rb2 4.4419(6) . ?
U1 Rb1 4.4898(6) 4_565 ?
U1 Rb1 4.5594(6) . ?
Cr1 O4 1.598(4) . ?
Cr1 O3 1.605(4) . ?
Cr1 O2 1.700(4) . ?
Cr1 O1 1.706(4) . ?
Cr1 Rb1 4.0139(10) . ?
Cr1 Rb1 4.1216(9) 3_565 ?
I1 O7 1.778(4) . ?
I1 O5 1.828(4) . ?
I1 O6 1.829(4) . ?
I1 Rb2 3.9576(7) 3_665 ?
I1 Rb1 4.1217(7) . ?
I2 O10 1.768(4) . ?
I2 O9 1.797(4) . ?
I2 O8 1.831(4) . ?
I2 Rb1 3.7786(7) 3_665 ?
I2 Rb2 4.0030(6) 4_575 ?
I2 Rb1 4.1018(6) 4_565 ?
I2 Rb2 4.2851(7) 3_665 ?
I2 Rb2 4.2942(6) . ?
Rb1 O3 2.798(4) 3 ?
Rb1 O4 2.802(4) 3_565 ?
Rb1 O8 2.919(4) 4_566 ?
Rb1 O10 2.954(5) 3_665 ?
Rb1 O7 3.059(4) . ?
Rb1 O9 3.242(4) 3_665 ?
Rb1 O1 3.246(4) . ?
Rb1 O5 3.268(4) 4_566 ?
Rb1 O12 3.543(4) . ?
Rb1 O2 3.561(4) . ?
Rb1 I2 3.7786(7) 3_665 ?
Rb2 O10 2.770(4) . ?
Rb2 O9 2.804(4) 4_576 ?
Rb2 O12 2.969(4) . ?
Rb2 O7 2.994(4) 1_565 ?
Rb2 O12 3.048(4) 3_665 ?
Rb2 O7 3.100(4) 3_665 ?
Rb2 O5 3.166(4) 3_665 ?
Rb2 O8 3.494(4) 3_665 ?
Rb2 O10 3.567(5) 3_665 ?
Rb2 I1 3.9576(7) 3_665 ?
Rb2 I2 4.0030(6) 4_576 ?
Rb2 Rb2 4.0292(11) 3_675 ?
O2 U1 2.345(4) 3_565 ?
O3 Rb1 2.798(4) 3 ?
O4 Rb1 2.802(4) 3_565 ?
O5 Rb2 3.166(4) 3_665 ?
O5 Rb1 3.268(4) 4_565 ?
O6 U1 2.424(4) 1_545 ?
O7 Rb2 2.994(4) 1_545 ?
O7 Rb2 3.100(4) 3_665 ?
O8 Rb1 2.919(4) 4_565 ?
O8 Rb2 3.494(4) 3_665 ?
O9 Rb2 2.804(4) 4_575 ?
O9 Rb1 3.242(4) 3_665 ?
O10 Rb1 2.954(5) 3_665 ?
O10 Rb2 3.567(5) 3_665 ?
O12 Rb2 3.048(4) 3_665 ?
